data_7059223
loop_
_publ_author_name
'Custodio, Jean M. F.'
'Moura, Andrea F.'
'de Moraes, Manoel O.'
'Perez, Caridad N.'
'Napolitano, Hamilton B.'

_publ_section_title
;
 On the in silico and in vitro anticancer activity of sulfonamide
 chalcones: potential JNKK3 inhibitors
;
_journal_issue 8
_journal_name_full 'New Journal of Chemistry'
_journal_page_first 3294
_journal_page_last 3309
_journal_paper_doi 10.1039/C9NJ05612B
_journal_volume 44
_journal_year 2020
_chemical_formula_sum 'C21 H16 F N O3 S'
_chemical_formula_weight 381.41
_space_group_crystal_system monoclinic
_space_group_IT_number 14
_space_group_name_Hall '-P 2ybc'
_space_group_name_H-M_alt 'P 1 21/c 1'
_atom_sites_solution_hydrogens mixed
_audit_block_doi 10.5517/ccdc.csd.cc20qns6
_audit_creation_method SHELXL-2016/6
_audit_update_record
;
2019-04-02 deposited with the CCDC.	2020-01-21 downloaded from the CCDC.
;
_cell_angle_alpha 90
_cell_angle_beta 102.278(2)
_cell_angle_gamma 90
_cell_formula_units_Z 4
_cell_length_a 13.1059(5)
_cell_length_b 17.5044(8)
_cell_length_c 8.1948(4)
_cell_measurement_reflns_used 8438
_cell_measurement_temperature 296(2)
_cell_measurement_theta_max 26.02
_cell_measurement_theta_min 2.80
_cell_volume 1836.98(14)
_computing_cell_refinement 'Bruker SAINT (Bruker, 2015)'
_computing_data_collection 'Bruker APEX-3 (Bruker, 2015)'
_computing_data_reduction 'Bruker SAINT (Bruker, 2015)'
_computing_molecular_graphics 'Bruker XP (Bruker, 2015)'
_computing_publication_material 'CIFTAB (Sheldrick, 2008)'
_computing_structure_refinement 'SHELXL-2014/7 (Sheldrick, 2015)'
_computing_structure_solution 'SHELXT-2014/2 (Sheldrick, 2015)'
_diffrn_ambient_temperature 296(2)
_diffrn_measured_fraction_theta_full 1.000
_diffrn_measured_fraction_theta_max 0.997
_diffrn_measurement_device_type 'Bruker APEX-II CCD'
_diffrn_radiation_type MoK\a
_diffrn_radiation_wavelength 0.71073
_diffrn_reflns_av_R_equivalents 0.0325
_diffrn_reflns_av_unetI/netI 0.0208
_diffrn_reflns_Laue_measured_fraction_full 1.000
_diffrn_reflns_Laue_measured_fraction_max 0.997
_diffrn_reflns_limit_h_max 16
_diffrn_reflns_limit_h_min -16
_diffrn_reflns_limit_k_max 21
_diffrn_reflns_limit_k_min -21
_diffrn_reflns_limit_l_max 9
_diffrn_reflns_limit_l_min -10
_diffrn_reflns_number 23587
_diffrn_reflns_point_group_measured_fraction_full 1.000
_diffrn_reflns_point_group_measured_fraction_max 0.997
_diffrn_reflns_theta_full 25.242
_diffrn_reflns_theta_max 26.418
_diffrn_reflns_theta_min 1.590
_exptl_absorpt_coefficient_mu 0.207
_exptl_absorpt_correction_T_max 0.7454
_exptl_absorpt_correction_T_min 0.7002
_exptl_absorpt_correction_type multi-scan
_exptl_absorpt_process_details SADABS
_exptl_crystal_colour 'pale yellow'
_exptl_crystal_density_diffrn 1.379
_exptl_crystal_description prism
_exptl_crystal_F_000 792
_exptl_crystal_size_max 0.647
_exptl_crystal_size_mid 0.223
_exptl_crystal_size_min 0.213
_refine_diff_density_max 0.315
_refine_diff_density_min -0.278
_refine_diff_density_rms 0.046
_refine_ls_extinction_coef 0.0285(18)
_refine_ls_extinction_expression Fc^*^=kFc[1+0.001xFc^2^\l^3^/sin(2\q)]^-1/4^
_refine_ls_extinction_method 'SHELXL-2016/6 (Sheldrick 2016)'
_refine_ls_goodness_of_fit_ref 1.039
_refine_ls_hydrogen_treatment mixed
_refine_ls_matrix_type full
_refine_ls_number_parameters 263
_refine_ls_number_reflns 3762
_refine_ls_number_restraints 0
_refine_ls_restrained_S_all 1.039
_refine_ls_R_factor_all 0.0533
_refine_ls_R_factor_gt 0.0395
_refine_ls_shift/su_max 0.000
_refine_ls_shift/su_mean 0.000
_refine_ls_structure_factor_coef Fsqd
_refine_ls_weighting_details 'w=1/[\s^2^(Fo^2^)+(0.0486P)^2^+0.5715P] where P=(Fo^2^+2Fc^2^)/3'
_refine_ls_weighting_scheme calc
_refine_ls_wR_factor_gt 0.0975
_refine_ls_wR_factor_ref 0.1100
_reflns_Friedel_coverage 0.000
_reflns_number_gt 2982
_reflns_number_total 3762
_reflns_threshold_expression 'I > 2\s(I)'
_cod_data_source_file c9nj05612b2.cif
_cod_data_source_block shelx_CCDC2
_cod_depositor_comments
;Adding full bibliography for 7059220--7059228.cif.

 Adding full bibliography for 7059220--7059228.cif.
;
_cod_original_sg_symbol_H-M 'P 21/c'
_cod_database_code 7059223
_shelx_shelxl_version_number 2016/6
_shelx_space_group_comment
;
The symmetry employed for this shelxl refinement is uniquely defined
by the following loop, which should always be used as a source of
symmetry information in preference to the above space-group names.
They are only intended as comments.
;
_shelx_estimated_absorpt_t_min 0.878
_shelx_estimated_absorpt_t_max 0.957

loop_
_space_group_symop_operation_xyz
'x, y, z'
'-x, y+1/2, -z+1/2'
'-x, -y, -z'
'x, -y-1/2, z-1/2'

loop_
_atom_site_label
_atom_site_type_symbol
_atom_site_fract_x
_atom_site_fract_y
_atom_site_fract_z
_atom_site_U_iso_or_equiv
_atom_site_adp_type
_atom_site_occupancy
_atom_site_site_symmetry_order
_atom_site_calc_flag
_atom_site_refinement_flags_posn
_atom_site_refinement_flags_adp
S1 S 0.33265(4) 0.02278(2) 0.32950(6) 0.05081(16) Uani 1 1 d . .
C16 C 0.25233(13) 0.02443(9) 0.1278(2) 0.0460(4) Uani 1 1 d . .
N1 N 0.41472(12) 0.09256(9) 0.3346(2) 0.0551(4) Uani 1 1 d . .
O2 O 0.39541(11) -0.04451(7) 0.34470(18) 0.0651(4) Uani 1 1 d . .
O3 O 0.26704(12) 0.03624(8) 0.44504(17) 0.0674(4) Uani 1 1 d . .
O1 O 0.58708(12) 0.11983(8) 0.2403(2) 0.0811(5) Uani 1 1 d . .
C6 C 0.81526(14) 0.25752(10) 0.0970(2) 0.0496(4) Uani 1 1 d . .
C21 C 0.29105(15) -0.00476(10) -0.0043(2) 0.0534(4) Uani 1 1 d . .
H21 H 0.357772 -0.025652 0.014450 0.064 Uiso 1 1 calc R U
F1 F 1.05484(12) 0.37191(9) -0.0479(2) 0.1022(5) Uani 1 1 d . .
C15 C 0.39291(13) 0.17123(9) 0.3122(2) 0.0459(4) Uani 1 1 d . .
C8 C 0.64241(14) 0.24065(10) 0.1765(2) 0.0524(4) Uani 1 1 d . .
H8 H 0.627751 0.292625 0.166066 0.063 Uiso 1 1 calc R U
C9 C 0.56649(14) 0.18863(10) 0.2278(2) 0.0514(4) Uani 1 1 d . .
C10 C 0.46832(13) 0.21918(9) 0.2641(2) 0.0455(4) Uani 1 1 d . .
C4 C 0.89457(17) 0.37524(12) 0.0350(3) 0.0648(5) Uani 1 1 d . .
H4 H 0.893568 0.428197 0.025587 0.078 Uiso 1 1 calc R U
C5 C 0.81358(15) 0.33667(11) 0.0820(2) 0.0560(5) Uani 1 1 d . .
C7 C 0.73066(15) 0.21474(11) 0.1452(2) 0.0546(4) Uani 1 1 d . .
C14 C 0.30106(15) 0.20251(11) 0.3414(2) 0.0593(5) Uani 1 1 d . .
H14 H 0.251656 0.171106 0.373762 0.071 Uiso 1 1 calc R U
C17 C 0.15280(15) 0.05512(12) 0.1005(3) 0.0617(5) Uani 1 1 d . .
H17 H 0.126476 0.074284 0.189099 0.074 Uiso 1 1 calc R U
C1 C 0.90088(16) 0.21840(12) 0.0647(3) 0.0659(5) Uani 1 1 d . .
H1A H 0.903430 0.165482 0.074987 0.079 Uiso 1 1 calc R U
C19 C 0.1320(2) 0.02802(12) -0.1909(3) 0.0723(6) Uani 1 1 d . .
C3 C 0.97644(16) 0.33357(14) 0.0025(3) 0.0672(6) Uani 1 1 d . .
C11 C 0.44652(16) 0.29753(11) 0.2492(3) 0.0605(5) Uani 1 1 d . .
H11 H 0.495537 0.330133 0.219393 0.073 Uiso 1 1 calc R U
C20 C 0.23007(19) -0.00259(11) -0.1631(3) 0.0636(5) Uani 1 1 d . .
C12 C 0.3552(2) 0.32765(12) 0.2772(3) 0.0739(6) Uani 1 1 d . .
C13 C 0.28271(18) 0.28013(12) 0.3226(3) 0.0710(6) Uani 1 1 d . .
H13 H 0.220495 0.300373 0.340876 0.085 Uiso 1 1 calc R U
C18 C 0.09300(18) 0.05689(13) -0.0605(3) 0.0742(6) Uani 1 1 d . .
H18 H 0.026194 0.077698 -0.080595 0.089 Uiso 1 1 calc R U
C2 C 0.98249(18) 0.25639(14) 0.0176(3) 0.0757(6) Uani 1 1 d . .
H2 H 1.039864 0.229837 -0.003191 0.091 Uiso 1 1 calc R U
H1 H 0.470(2) 0.0802(15) 0.316(3) 0.091 Uiso 1 1 d . U
H5 H 0.756(2) 0.3645(14) 0.097(3) 0.091 Uiso 1 1 d . U
H7 H 0.7417(19) 0.1597(15) 0.154(3) 0.091 Uiso 1 1 d . U
H19 H 0.092(2) 0.0288(14) -0.299(3) 0.091 Uiso 1 1 d . U
H20 H 0.2588(19) -0.0215(14) -0.251(3) 0.091 Uiso 1 1 d . U
H12 H 0.3431(19) 0.3827(14) 0.265(3) 0.091 Uiso 1 1 d . U

loop_
_atom_site_aniso_label
_atom_site_aniso_U_11
_atom_site_aniso_U_22
_atom_site_aniso_U_33
_atom_site_aniso_U_23
_atom_site_aniso_U_13
_atom_site_aniso_U_12
S1 0.0542(3) 0.0443(3) 0.0565(3) 0.00677(18) 0.0174(2) -0.00227(19)
C16 0.0475(9) 0.0384(8) 0.0566(10) 0.0009(7) 0.0215(8) -0.0044(7)
N1 0.0460(9) 0.0439(8) 0.0749(11) 0.0048(7) 0.0123(8) 0.0011(7)
O2 0.0688(9) 0.0444(7) 0.0804(9) 0.0134(6) 0.0120(7) 0.0032(6)
O3 0.0807(10) 0.0719(9) 0.0580(8) 0.0034(6) 0.0333(7) -0.0084(7)
O1 0.0656(9) 0.0463(8) 0.1433(15) 0.0175(8) 0.0490(10) 0.0100(6)
C6 0.0482(10) 0.0522(10) 0.0483(9) 0.0034(7) 0.0098(8) 0.0009(8)
C21 0.0555(10) 0.0463(9) 0.0633(11) 0.0026(8) 0.0240(9) 0.0037(8)
F1 0.0880(10) 0.1164(12) 0.1171(12) -0.0032(9) 0.0550(9) -0.0336(9)
C15 0.0478(9) 0.0433(9) 0.0449(9) -0.0007(7) 0.0063(7) 0.0021(7)
C8 0.0526(10) 0.0447(9) 0.0605(11) 0.0045(8) 0.0136(9) 0.0012(8)
C9 0.0507(10) 0.0458(10) 0.0579(10) 0.0045(8) 0.0122(8) 0.0017(8)
C10 0.0490(9) 0.0422(9) 0.0449(9) 0.0000(7) 0.0091(7) 0.0021(7)
C4 0.0649(13) 0.0578(11) 0.0710(13) 0.0063(9) 0.0128(10) -0.0105(10)
C5 0.0496(11) 0.0536(11) 0.0633(11) 0.0042(9) 0.0091(9) 0.0008(8)
C7 0.0558(11) 0.0462(10) 0.0631(11) 0.0047(8) 0.0159(9) 0.0016(8)
C14 0.0552(11) 0.0575(11) 0.0692(12) -0.0009(9) 0.0224(9) 0.0046(9)
C17 0.0517(11) 0.0637(12) 0.0731(13) -0.0121(10) 0.0203(10) 0.0035(9)
C1 0.0659(13) 0.0566(12) 0.0812(14) 0.0013(10) 0.0288(11) 0.0062(10)
C19 0.0891(17) 0.0540(12) 0.0660(13) -0.0045(10) -0.0012(12) 0.0067(11)
C3 0.0606(13) 0.0832(15) 0.0629(12) -0.0013(10) 0.0245(10) -0.0185(11)
C11 0.0690(13) 0.0444(10) 0.0734(13) 0.0030(9) 0.0269(10) 0.0046(9)
C20 0.0873(16) 0.0492(10) 0.0585(12) -0.0008(9) 0.0253(11) 0.0016(10)
C12 0.0881(16) 0.0459(11) 0.0965(16) 0.0038(10) 0.0395(14) 0.0160(11)
C13 0.0712(14) 0.0619(13) 0.0880(15) -0.0002(11) 0.0348(12) 0.0200(11)
C18 0.0563(12) 0.0681(14) 0.0913(16) -0.0116(12) 0.0001(11) 0.0126(10)
C2 0.0648(13) 0.0833(16) 0.0882(16) -0.0057(12) 0.0369(12) 0.0026(12)

loop_
_atom_type_symbol
_atom_type_description
_atom_type_scat_dispersion_real
_atom_type_scat_dispersion_imag
_atom_type_scat_source
C C 0.0033 0.0016 'International Tables Vol C Tables 4.2.6.8 and 6.1.1.4'
H H 0.0000 0.0000 'International Tables Vol C Tables 4.2.6.8 and 6.1.1.4'
O O 0.0106 0.0060 'International Tables Vol C Tables 4.2.6.8 and 6.1.1.4'
F F 0.0171 0.0103 'International Tables Vol C Tables 4.2.6.8 and 6.1.1.4'
S S 0.1246 0.1234 'International Tables Vol C Tables 4.2.6.8 and 6.1.1.4'
N N 0.0061 0.0033 'International Tables Vol C Tables 4.2.6.8 and 6.1.1.4'

loop_
_citation_id
_citation_doi
_citation_year
1 10.1016/j.molstruc.2019.126896 2019

loop_
_geom_angle_atom_site_label_1
_geom_angle_atom_site_label_2
_geom_angle_atom_site_label_3
_geom_angle
O2 S1 O3 119.72(9)
O2 S1 N1 104.63(8)
O3 S1 N1 110.37(9)
O2 S1 C16 108.30(8)
O3 S1 C16 107.20(8)
N1 S1 C16 105.82(8)
C17 C16 C21 120.38(18)
C17 C16 S1 120.83(14)
C21 C16 S1 118.78(14)
C15 N1 S1 128.09(13)
C1 C6 C5 118.24(18)
C1 C6 C7 119.34(17)
C5 C6 C7 122.42(17)
C20 C21 C16 119.53(18)
C14 C15 N1 121.44(16)
C14 C15 C10 119.77(16)
N1 C15 C10 118.76(15)
C7 C8 C9 121.11(17)
O1 C9 C8 118.54(16)
O1 C9 C10 121.31(16)
C8 C9 C10 120.15(15)
C11 C10 C15 117.60(16)
C11 C10 C9 120.38(16)
C15 C10 C9 122.01(15)
C3 C4 C5 118.3(2)
C4 C5 C6 120.88(19)
C8 C7 C6 128.66(18)
C13 C14 C15 120.32(19)
C16 C17 C18 119.04(19)
C2 C1 C6 121.4(2)
C20 C19 C18 120.4(2)
C2 C3 F1 119.0(2)
C2 C3 C4 123.05(19)
F1 C3 C4 118.0(2)
C12 C11 C10 122.07(19)
C19 C20 C21 120.4(2)
C11 C12 C13 119.44(19)
C12 C13 C14 120.78(19)
C19 C18 C17 120.3(2)
C3 C2 C1 118.1(2)

loop_
_geom_bond_atom_site_label_1
_geom_bond_atom_site_label_2
_geom_bond_distance
S1 O2 1.4267(14)
S1 O3 1.4275(14)
S1 N1 1.6221(16)
S1 C16 1.7611(19)
C16 C17 1.384(3)
C16 C21 1.387(2)
N1 C15 1.411(2)
O1 C9 1.234(2)
C6 C1 1.387(3)
C6 C5 1.391(3)
C6 C7 1.460(3)
C21 C20 1.376(3)
F1 C3 1.363(2)
C15 C14 1.389(3)
C15 C10 1.415(2)
C8 C7 1.317(3)
C8 C9 1.474(2)
C9 C10 1.481(2)
C10 C11 1.401(2)
C4 C3 1.370(3)
C4 C5 1.380(3)
C14 C13 1.383(3)
C17 C18 1.385(3)
C1 C2 1.382(3)
C19 C20 1.367(3)
C19 C18 1.375(3)
C3 C2 1.358(3)
C11 C12 1.371(3)
C12 C13 1.372(3)

loop_
_geom_hbond_atom_site_label_D
_geom_hbond_atom_site_label_H
_geom_hbond_atom_site_label_A
_geom_hbond_distance_DH
_geom_hbond_distance_HA
_geom_hbond_distance_DA
_geom_hbond_angle_DHA
_geom_hbond_site_symmetry_A
C20 H20 O1 0.94(3) 2.64(3) 3.317(3) 129.2(19) 3_655
C5 H5 O2 0.92(3) 2.67(3) 3.590(2) 174(2) 2_655
C20 H20 O3 0.94(3) 2.71(3) 3.416(2) 132.3(19) 1_554
C19 H19 F1 0.93(3) 2.64(3) 3.375(3) 136.0(19) 4_465

loop_
_geom_torsion_atom_site_label_1
_geom_torsion_atom_site_label_2
_geom_torsion_atom_site_label_3
_geom_torsion_atom_site_label_4
_geom_torsion
O2 S1 C16 C17 146.47(15)
O3 S1 C16 C17 16.00(17)
N1 S1 C16 C17 -101.80(16)
O2 S1 C16 C21 -34.35(15)
O3 S1 C16 C21 -164.82(13)
N1 S1 C16 C21 77.37(15)
O2 S1 N1 C15 174.99(16)
O3 S1 N1 C15 -54.96(19)
C16 S1 N1 C15 60.70(18)
C17 C16 C21 C20 0.4(3)
S1 C16 C21 C20 -178.77(14)
S1 N1 C15 C14 23.7(3)
S1 N1 C15 C10 -158.31(14)
C7 C8 C9 O1 -0.3(3)
C7 C8 C9 C10 179.33(18)
C14 C15 C10 C11 0.5(3)
N1 C15 C10 C11 -177.50(17)
C14 C15 C10 C9 -178.60(17)
N1 C15 C10 C9 3.4(2)
O1 C9 C10 C11 179.95(19)
C8 C9 C10 C11 0.3(3)
O1 C9 C10 C15 -1.0(3)
C8 C9 C10 C15 179.42(16)
C3 C4 C5 C6 0.4(3)
C1 C6 C5 C4 0.5(3)
C7 C6 C5 C4 -179.50(19)
C9 C8 C7 C6 -178.52(18)
C1 C6 C7 C8 -178.0(2)
C5 C6 C7 C8 1.9(3)
N1 C15 C14 C13 178.37(19)
C10 C15 C14 C13 0.4(3)
C21 C16 C17 C18 -0.6(3)
S1 C16 C17 C18 178.56(16)
C5 C6 C1 C2 -0.5(3)
C7 C6 C1 C2 179.5(2)
C5 C4 C3 C2 -1.3(3)
C5 C4 C3 F1 178.40(19)
C15 C10 C11 C12 -1.0(3)
C9 C10 C11 C12 178.14(19)
C18 C19 C20 C21 -0.1(3)
C16 C21 C20 C19 -0.1(3)
C10 C11 C12 C13 0.5(4)
C11 C12 C13 C14 0.5(4)
C15 C14 C13 C12 -0.9(3)
C20 C19 C18 C17 -0.1(4)
C16 C17 C18 C19 0.5(3)
F1 C3 C2 C1 -178.4(2)
C4 C3 C2 C1 1.3(4)
C6 C1 C2 C3 -0.4(3)
